data_7118611
loop_
_publ_author_name
'Saikawa, Makoto'
'Daicho, Manami'
'Nakamura, Takashi'
'Uchida, Junji'
'Yamamura, Masaki'
'Nabeshima, Tatsuya'

_publ_section_title
;
 Synthesis of a new family of ionophores based on aluminum-dipyrrin
 complexes (ALDIPYs) and their strong recognition of alkaline earth ions.
;
_journal_issue 21
_journal_name_full 'Chemical communications (Cambridge, England)'
_journal_page_first 4014
_journal_page_last 4017
_journal_paper_doi 10.1039/c6cc00250a
_journal_volume 52
_journal_year 2016
_chemical_formula_sum 'C64 H59 Al2 N4 Na O11'
_chemical_formula_weight 1137.10
_space_group_crystal_system monoclinic
_space_group_IT_number 15
_space_group_name_Hall '-C 2yc'
_space_group_name_H-M_alt 'C 1 2/c 1'
_symmetry_space_group_name_Hall '-C 2yc'
_symmetry_space_group_name_H-M 'C 1 2/c 1'
_atom_sites_solution_hydrogens geom
_audit_creation_method SHELXL-2014/7
_audit_update_record
;
2016-01-08 deposited with the CCDC.
2016-01-25 downloaded from the CCDC.
;
_cell_angle_alpha 90
_cell_angle_beta 111.987(3)
_cell_angle_gamma 90
_cell_formula_units_Z 4
_cell_length_a 24.6207(14)
_cell_length_b 7.271(3)
_cell_length_c 35.445(6)
_cell_measurement_temperature 100(2)
_cell_volume 5884(3)
_computing_structure_refinement 'SHELXL-2014/7 (Sheldrick, 2014)'
_diffrn_ambient_temperature 100(2)
_diffrn_measured_fraction_theta_full 0.989
_diffrn_measured_fraction_theta_max 0.955
_diffrn_measurement_device_type 'Bruker APEX-II CCD'
_diffrn_measurement_method '\f and \w scans'
_diffrn_radiation_monochromator graphite
_diffrn_radiation_source 'fine-focus sealed tube'
_diffrn_radiation_type MoK\a
_diffrn_radiation_wavelength 0.71073
_diffrn_reflns_av_R_equivalents 0.0660
_diffrn_reflns_av_unetI/netI 0.0998
_diffrn_reflns_Laue_measured_fraction_full 0.989
_diffrn_reflns_Laue_measured_fraction_max 0.955
_diffrn_reflns_limit_h_max 28
_diffrn_reflns_limit_h_min -31
_diffrn_reflns_limit_k_max 5
_diffrn_reflns_limit_k_min -9
_diffrn_reflns_limit_l_max 45
_diffrn_reflns_limit_l_min -41
_diffrn_reflns_number 15115
_diffrn_reflns_point_group_measured_fraction_full 0.989
_diffrn_reflns_point_group_measured_fraction_max 0.955
_diffrn_reflns_theta_full 25.242
_diffrn_reflns_theta_max 27.604
_diffrn_reflns_theta_min 1.750
_exptl_absorpt_coefficient_mu 0.121
_exptl_crystal_density_diffrn 1.284
_exptl_crystal_F_000 2384
_exptl_crystal_size_max 0.200
_exptl_crystal_size_mid 0.100
_exptl_crystal_size_min 0.050
_refine_diff_density_max 3.615
_refine_diff_density_min -0.873
_refine_diff_density_rms 0.157
_refine_ls_extinction_method none
_refine_ls_goodness_of_fit_ref 1.314
_refine_ls_hydrogen_treatment constr
_refine_ls_matrix_type full
_refine_ls_number_parameters 381
_refine_ls_number_reflns 6541
_refine_ls_number_restraints 0
_refine_ls_restrained_S_all 1.314
_refine_ls_R_factor_all 0.1919
_refine_ls_R_factor_gt 0.1208
_refine_ls_shift/su_max 0.000
_refine_ls_shift/su_mean 0.000
_refine_ls_structure_factor_coef Fsqd
_refine_ls_weighting_details 'w=1/[\s^2^(Fo^2^)+(0.2000P)^2^] where P=(Fo^2^+2Fc^2^)/3'
_refine_ls_weighting_scheme calc
_refine_ls_wR_factor_gt 0.3497
_refine_ls_wR_factor_ref 0.3923
_reflns_Friedel_coverage 0.000
_reflns_number_gt 3452
_reflns_number_total 6541
_reflns_threshold_expression 'I > 2\s(I)'
_cod_data_source_file c6cc00250a2.cif
_cod_data_source_block l8al_0ma
_cod_depositor_comments
;Adding full bibliography for 7118609--7118613.cif.

 Adding full bibliography for 7118609--7118613.cif.
;
_cod_database_code 7118611
_shelx_shelxl_version_number 2014/7
_shelx_space_group_comment
;
The symmetry employed for this shelxl refinement is uniquely defined
by the following loop, which should always be used as a source of
symmetry information in preference to the above space-group names.
They are only intended as comments.
;
_shelx_estimated_absorpt_t_min 0.976
_shelx_estimated_absorpt_t_max 0.994

loop_
_space_group_symop_operation_xyz
'x, y, z'
'-x, y, -z+1/2'
'x+1/2, y+1/2, z'
'-x+1/2, y+1/2, -z+1/2'
'-x, -y, -z'
'x, -y, z-1/2'
'-x+1/2, -y+1/2, -z'
'x+1/2, -y+1/2, z-1/2'

loop_
_atom_site_label
_atom_site_type_symbol
_atom_site_fract_x
_atom_site_fract_y
_atom_site_fract_z
_atom_site_U_iso_or_equiv
_atom_site_adp_type
_atom_site_occupancy
_atom_site_site_symmetry_order
_atom_site_calc_flag
_atom_site_refinement_flags_posn
_atom_site_refinement_flags_adp
_atom_site_refinement_flags_occupancy
_atom_site_disorder_assembly
_atom_site_disorder_group
Al1 Al 0.05772(7) 0.2942(3) 0.17112(4) 0.0396(6) Uani 1 1 d . . . . .
C1 C 0.0504(2) 0.3022(8) 0.08428(13) 0.0315(13) Uani 1 1 d . . . . .
C2 C -0.0730(2) 0.4404(8) 0.10907(14) 0.0351(13) Uani 1 1 d . . . . .
C3 C 0.1555(2) 0.0622(8) -0.00566(14) 0.0335(13) Uani 1 1 d . . . . .
C4 C -0.0285(2) 0.4105(8) 0.09211(14) 0.0316(12) Uani 1 1 d . . . . .
C5 C 0.1008(2) 0.0033(9) 0.03776(15) 0.0392(14) Uani 1 1 d . . . . .
C6 C 0.1759(2) 0.2200(9) 0.01539(14) 0.0382(14) Uani 1 1 d . . . . .
H1 H 0.2021 0.2940 0.0080 0.046 Uiso 1 1 calc R U . . .
C7 C 0.1915(3) 0.1242(11) 0.32301(15) 0.0496(17) Uani 1 1 d . . . . .
H2 H 0.1958 0.1274 0.3508 0.059 Uiso 1 1 calc R U . . .
C8 C 0.1735(2) 0.1095(9) 0.19874(14) 0.0366(14) Uani 1 1 d . . . . .
C9 C 0.1036(2) 0.2125(8) 0.09328(14) 0.0307(12) Uani 1 1 d . . . . .
C10 C -0.0340(2) 0.4504(8) 0.05108(14) 0.0363(14) Uani 1 1 d . . . . .
H3 H -0.0654 0.5135 0.0310 0.044 Uiso 1 1 calc R U . . .
C11 C 0.0146(2) 0.3795(9) 0.04674(14) 0.0349(13) Uani 1 1 d . . . . .
H4 H 0.0229 0.3819 0.0226 0.042 Uiso 1 1 calc R U . . .
C12 C 0.2139(3) 0.0280(10) 0.18381(15) 0.0465(17) Uani 1 1 d . . . . .
H5 H 0.2490 -0.0349 0.1993 0.056 Uiso 1 1 calc R U . . .
C13 C 0.1453(2) 0.2067(9) 0.29390(13) 0.0352(14) Uani 1 1 d . . . . .
C14 C 0.1597(2) 0.2797(8) 0.04789(13) 0.0328(13) Uani 1 1 d . . . . .
C15 C 0.1219(2) 0.1641(8) 0.05852(13) 0.0312(13) Uani 1 1 d . . . . .
C16 C 0.1177(3) -0.0486(9) 0.00557(15) 0.0405(15) Uani 1 1 d . . . . .
H6 H 0.1033 -0.1600 -0.0087 0.049 Uiso 1 1 calc R U . . .
C17 C -0.1117(2) 0.3753(10) 0.16066(14) 0.0430(16) Uani 1 1 d . . . . .
C18 C 0.1790(2) 0.1139(9) 0.24114(14) 0.0392(15) Uani 1 1 d . . . . .
C19 C 0.1396(2) 0.1544(9) 0.13221(14) 0.0364(14) Uani 1 1 d . . . . .
C20 C 0.1923(2) 0.0581(9) 0.14260(15) 0.0433(16) Uani 1 1 d . . . . .
H7 H 0.2101 0.0200 0.1243 0.052 Uiso 1 1 calc R U . . .
C21 C 0.1828(3) 0.4553(10) 0.06935(17) 0.0467(16) Uani 1 1 d . . . . .
H13 H 0.1572 0.5568 0.0550 0.070 Uiso 1 1 calc R U . . .
H14 H 0.2224 0.4765 0.0699 0.070 Uiso 1 1 calc R U . . .
H15 H 0.1841 0.4483 0.0973 0.070 Uiso 1 1 calc R U . . .
C22 C -0.1256(3) 0.5232(11) 0.08627(17) 0.056(2) Uani 1 1 d . . . . .
H8 H -0.1311 0.5701 0.0601 0.068 Uiso 1 1 calc R U . . .
C23 C 0.1737(3) 0.0009(11) -0.03984(18) 0.0548(19) Uani 1 1 d . . . . .
H16 H 0.1824 0.1090 -0.0531 0.082 Uiso 1 1 calc R U . . .
H17 H 0.1418 -0.0693 -0.0597 0.082 Uiso 1 1 calc R U . . .
H18 H 0.2086 -0.0768 -0.0289 0.082 Uiso 1 1 calc R U . . .
C24 C -0.1631(3) 0.4650(12) 0.13839(18) 0.063(2) Uani 1 1 d . . . . .
H9 H -0.1933 0.4755 0.1489 0.075 Uiso 1 1 calc R U . . .
C25 C 0.0591(3) -0.1218(10) 0.04872(17) 0.0514(17) Uani 1 1 d . . . . .
H19 H 0.0718 -0.1296 0.0784 0.077 Uiso 1 1 calc R U . . .
H20 H 0.0595 -0.2449 0.0375 0.077 Uiso 1 1 calc R U . . .
H21 H 0.0194 -0.0713 0.0373 0.077 Uiso 1 1 calc R U . . .
C26 C 0.2273(3) 0.0342(12) 0.27091(17) 0.065(2) Uani 1 1 d . . . . .
H10 H 0.2570 -0.0210 0.2637 0.079 Uiso 1 1 calc R U . . .
C27 C -0.1709(3) 0.5398(14) 0.1007(2) 0.084(3) Uani 1 1 d . . . . .
H11 H -0.2062 0.6010 0.0850 0.101 Uiso 1 1 calc R U . . .
C28 C 0.2324(3) 0.0350(13) 0.31112(17) 0.072(3) Uani 1 1 d . . . . .
H12 H 0.2644 -0.0267 0.3310 0.087 Uiso 1 1 calc R U . . .
O1 O -0.01344(15) 0.3077(6) 0.17411(9) 0.0344(10) Uani 1 1 d . . . . .
O2 O 0.08501(14) 0.2556(5) 0.22571(9) 0.0312(9) Uani 1 1 d . . . . .
N1 N 0.12821(19) 0.1880(7) 0.16773(11) 0.0354(12) Uani 1 1 d . . . . .
O3 O 0.10071(16) 0.2957(7) 0.30152(10) 0.0459(12) Uani 1 1 d . . . . .
N2 N 0.02328(18) 0.3247(6) 0.11211(10) 0.0281(10) Uani 1 1 d . . . . .
C29 C -0.0639(2) 0.3741(8) 0.14842(13) 0.0312(12) Uani 1 1 d . . . . .
C30 C 0.1356(2) 0.1971(8) 0.25206(13) 0.0321(13) Uani 1 1 d . . . . .
Na1 Na 0.0000 0.2623(6) 0.2500 0.0529(11) Uani 1 2 d S T P . .
O4 O 0.0785(2) 0.5450(6) 0.17792(12) 0.0511(12) Uani 1 1 d . . . . .
O5 O 0.0351(3) 0.0128(12) 0.16458(18) 0.109(2) Uani 1 1 d . . . . .
C31 C 0.1060(5) 0.6483(13) 0.1561(4) 0.102(4) Uani 1 1 d . . . . .
H41 H 0.1385 0.5769 0.1539 0.153 Uiso 1 1 calc R U . . .
H42 H 0.1212 0.7635 0.1706 0.153 Uiso 1 1 calc R U . . .
H43 H 0.0775 0.6758 0.1288 0.153 Uiso 1 1 calc R U . . .
C32 C -0.0273 -0.0783 0.1393 0.094(5) Uani 0.7 1 d . . P A 1
H34 H -0.0215 -0.1917 0.1263 0.140 Uiso 0.7 1 calc R U P A 1
H35 H -0.0510 0.0080 0.1184 0.140 Uiso 0.7 1 calc R U P A 1
H36 H -0.0474 -0.1069 0.1577 0.140 Uiso 0.7 1 calc R U P A 1
O6 O 0.0000 -0.0792(14) 0.2500 0.193(8) Uani 1 2 d S T P . .
H40 H 0.0323 -0.1177 0.2666 0.290 Uiso 0.5 1 calc R U P . .
C34 C -0.0030 -0.1920 0.1735 0.038(4) Uani 0.3 1 d . . P A 2
H37 H -0.0375 -0.1530 0.1789 0.057 Uiso 0.3 1 calc R U P A 2
H38 H 0.0236 -0.2605 0.1970 0.057 Uiso 0.3 1 calc R U P A 2
H39 H -0.0154 -0.2710 0.1494 0.057 Uiso 0.3 1 calc R U P A 2

loop_
_atom_site_aniso_label
_atom_site_aniso_U_11
_atom_site_aniso_U_22
_atom_site_aniso_U_33
_atom_site_aniso_U_23
_atom_site_aniso_U_13
_atom_site_aniso_U_12
Al1 0.0309(9) 0.0675(15) 0.0199(7) -0.0005(7) 0.0088(6) 0.0167(9)
C1 0.026(2) 0.044(4) 0.026(2) -0.002(2) 0.0114(19) -0.001(3)
C2 0.036(3) 0.042(4) 0.029(2) 0.007(2) 0.015(2) 0.013(3)
C3 0.033(3) 0.043(4) 0.025(2) 0.002(2) 0.011(2) 0.004(3)
C4 0.033(3) 0.037(4) 0.028(2) 0.007(2) 0.015(2) 0.005(3)
C5 0.036(3) 0.053(4) 0.031(2) 0.004(3) 0.015(2) -0.001(3)
C6 0.025(2) 0.070(5) 0.022(2) 0.004(3) 0.0118(19) 0.001(3)
C7 0.037(3) 0.089(5) 0.023(2) 0.006(3) 0.012(2) 0.005(3)
C8 0.028(3) 0.056(4) 0.029(2) 0.006(2) 0.014(2) 0.012(3)
C9 0.024(2) 0.043(4) 0.027(2) 0.000(2) 0.0117(19) -0.001(3)
C10 0.034(3) 0.047(4) 0.027(2) 0.015(2) 0.012(2) 0.007(3)
C11 0.033(3) 0.048(4) 0.026(2) 0.009(2) 0.015(2) 0.006(3)
C12 0.033(3) 0.078(5) 0.030(2) 0.008(3) 0.014(2) 0.020(3)
C13 0.025(2) 0.058(4) 0.022(2) -0.006(2) 0.0090(19) -0.007(3)
C14 0.027(2) 0.050(4) 0.023(2) 0.005(2) 0.0112(19) 0.005(3)
C15 0.025(2) 0.044(4) 0.024(2) 0.005(2) 0.0079(19) 0.006(3)
C16 0.042(3) 0.050(4) 0.032(2) -0.005(3) 0.016(2) -0.006(3)
C17 0.034(3) 0.070(5) 0.026(2) 0.012(3) 0.013(2) 0.007(3)
C18 0.030(3) 0.065(5) 0.022(2) 0.002(2) 0.009(2) 0.007(3)
C19 0.031(3) 0.058(4) 0.024(2) 0.008(2) 0.014(2) 0.007(3)
C20 0.033(3) 0.072(5) 0.031(2) 0.006(3) 0.018(2) 0.017(3)
C21 0.043(3) 0.064(5) 0.038(3) -0.001(3) 0.021(3) -0.002(3)
C22 0.048(4) 0.089(6) 0.040(3) 0.032(3) 0.026(3) 0.032(4)
C23 0.052(4) 0.078(5) 0.044(3) -0.014(3) 0.030(3) -0.003(4)
C24 0.044(4) 0.112(7) 0.042(3) 0.029(4) 0.027(3) 0.034(4)
C25 0.064(4) 0.056(5) 0.041(3) -0.002(3) 0.028(3) -0.017(4)
C26 0.046(4) 0.119(7) 0.032(3) 0.021(3) 0.015(3) 0.036(4)
C27 0.057(4) 0.150(9) 0.060(4) 0.059(5) 0.039(4) 0.069(5)
C28 0.058(4) 0.128(8) 0.029(3) 0.026(4) 0.014(3) 0.043(5)
O1 0.0251(18) 0.052(3) 0.0236(15) 0.0074(16) 0.0057(13) -0.0016(18)
O2 0.0240(17) 0.045(3) 0.0222(15) -0.0014(15) 0.0065(13) 0.0043(17)
N1 0.032(2) 0.056(4) 0.0218(18) 0.008(2) 0.0141(17) 0.008(2)
O3 0.0267(19) 0.086(4) 0.0241(16) -0.0142(19) 0.0084(14) 0.005(2)
N2 0.027(2) 0.038(3) 0.0213(17) 0.0024(17) 0.0107(16) 0.001(2)
C29 0.027(3) 0.040(4) 0.024(2) 0.003(2) 0.0070(19) 0.005(3)
C30 0.023(2) 0.049(4) 0.023(2) 0.002(2) 0.0077(19) -0.003(3)
Na1 0.0335(17) 0.096(3) 0.0298(14) 0.000 0.0131(13) 0.000
O4 0.061(3) 0.043(3) 0.051(2) -0.007(2) 0.023(2) -0.004(2)
O5 0.092(5) 0.159(7) 0.073(4) -0.007(4) 0.027(3) 0.006(5)
C31 0.116(8) 0.051(6) 0.168(10) 0.001(6) 0.086(8) -0.025(6)
C32 0.104(11) 0.092(12) 0.061(7) -0.010(7) 0.003(6) 0.045(9)
O6 0.35(2) 0.042(7) 0.282(18) 0.000 0.231(19) 0.000
C34 0.047(11) 0.018(11) 0.036(8) 0.004(7) 0.001(8) 0.022(9)

loop_
_atom_type_symbol
_atom_type_description
_atom_type_scat_dispersion_real
_atom_type_scat_dispersion_imag
_atom_type_scat_source
C C 0.0033 0.0016 'International Tables Vol C Tables 4.2.6.8 and 6.1.1.4'
H H 0.0000 0.0000 'International Tables Vol C Tables 4.2.6.8 and 6.1.1.4'
N N 0.0061 0.0033 'International Tables Vol C Tables 4.2.6.8 and 6.1.1.4'
O O 0.0106 0.0060 'International Tables Vol C Tables 4.2.6.8 and 6.1.1.4'
Al Al 0.0645 0.0514 'International Tables Vol C Tables 4.2.6.8 and 6.1.1.4'
Na Na 0.0362 0.0249 'International Tables Vol C Tables 4.2.6.8 and 6.1.1.4'

loop_
_geom_angle_atom_site_label_1
_geom_angle_atom_site_label_2
_geom_angle_atom_site_label_3
_geom_angle
_geom_angle_site_symmetry_1
_geom_angle_site_symmetry_3
O1 Al1 O2 85.73(15) . .
O1 Al1 O4 99.4(2) . .
O2 Al1 O4 92.24(19) . .
O1 Al1 N1 159.7(2) . .
O2 Al1 N1 91.23(17) . .
O4 Al1 N1 100.7(2) . .
O1 Al1 N2 90.87(17) . .
O2 Al1 N2 175.7(2) . .
O4 Al1 N2 90.9(2) . .
N1 Al1 N2 91.07(17) . .
O1 Al1 O5 80.6(2) . .
O2 Al1 O5 86.8(2) . .
O4 Al1 O5 179.0(2) . .
N1 Al1 O5 79.2(2) . .
N2 Al1 O5 90.1(2) . .
O1 Al1 Na1 43.78(10) . .
O2 Al1 Na1 41.95(11) . .
O4 Al1 Na1 97.51(15) . .
N1 Al1 Na1 130.23(14) . .
N2 Al1 Na1 134.61(13) . .
O5 Al1 Na1 81.83(18) . .
C9 C1 N2 123.6(4) . .
C9 C1 C11 127.3(4) . .
N2 C1 C11 109.1(4) . .
C22 C2 C29 119.6(5) . .
C22 C2 C4 120.8(4) . .
C29 C2 C4 119.5(5) . .
C6 C3 C16 118.6(5) . .
C6 C3 C23 122.1(5) . .
C16 C3 C23 119.3(5) . .
N2 C4 C10 109.6(4) . .
N2 C4 C2 124.1(4) . .
C10 C4 C2 126.0(5) . .
C15 C5 C16 119.7(5) . .
C15 C5 C25 121.8(5) . .
C16 C5 C25 118.6(6) . .
C3 C6 C14 123.1(5) . .
C13 C7 C28 118.2(5) . .
N1 C8 C12 110.5(4) . .
N1 C8 C18 123.7(4) . .
C12 C8 C18 125.8(5) . .
C1 C9 C19 124.3(4) . .
C1 C9 C15 117.9(4) . .
C19 C9 C15 117.7(4) . .
C11 C10 C4 106.4(4) . .
C10 C11 C1 108.0(4) . .
C20 C12 C8 106.4(5) . .
C7 C13 O3 123.9(4) . .
C7 C13 C30 122.8(5) . .
O3 C13 C30 113.1(4) . .
C15 C14 C6 116.7(5) . .
C15 C14 C21 122.8(4) . .
C6 C14 C21 120.5(5) . .
C5 C15 C14 121.4(4) . .
C5 C15 C9 117.9(4) . .
C14 C15 C9 120.7(5) . .
C3 C16 C5 120.6(6) . .
C24 C17 O3 123.6(5) . 2
C24 C17 C29 121.6(5) . .
O3 C17 C29 114.5(5) 2 .
C26 C18 C30 119.6(5) . .
C26 C18 C8 119.9(5) . .
C30 C18 C8 120.5(5) . .
C20 C19 C9 126.5(4) . .
C20 C19 N1 109.1(4) . .
C9 C19 N1 124.4(5) . .
C12 C20 C19 108.2(4) . .
C2 C22 C27 121.8(5) . .
C17 C24 C27 120.1(5) . .
C28 C26 C18 120.2(6) . .
C24 C27 C22 118.6(6) . .
C26 C28 C7 121.2(6) . .
C29 O1 Al1 131.5(3) . .
C29 O1 Na1 118.6(3) . .
Al1 O1 Na1 107.72(15) . .
C30 O2 Al1 132.8(3) . .
C30 O2 Na1 116.5(3) . .
Al1 O2 Na1 109.53(16) . .
C8 N1 C19 105.7(4) . .
C8 N1 Al1 126.6(3) . .
C19 N1 Al1 127.2(3) . .
C13 O3 C17 120.0(4) . 2
C13 O3 Na1 117.2(3) . .
C17 O3 Na1 122.0(3) 2 .
C4 N2 C1 106.8(4) . .
C4 N2 Al1 123.9(3) . .
C1 N2 Al1 127.9(3) . .
O1 C29 C17 118.1(4) . .
O1 C29 C2 124.3(4) . .
C17 C29 C2 117.6(5) . .
O2 C30 C18 124.0(4) . .
O2 C30 C13 118.2(4) . .
C18 C30 C13 117.6(5) . .
O3 Na1 O3 168.8(3) 2 .
O3 Na1 O6 95.61(15) 2 .
O3 Na1 O6 95.61(15) . .
O3 Na1 O2 118.36(10) 2 .
O3 Na1 O2 61.88(10) . .
O6 Na1 O2 88.89(13) . .
O3 Na1 O2 61.88(10) 2 2
O3 Na1 O2 118.37(10) . 2
O6 Na1 O2 88.89(13) . 2
O2 Na1 O2 177.8(3) . 2
O3 Na1 O1 61.44(11) 2 .
O3 Na1 O1 116.96(12) . .
O6 Na1 O1 97.27(13) . .
O2 Na1 O1 57.02(10) . .
O2 Na1 O1 123.31(10) 2 .
O3 Na1 O1 116.96(12) 2 2
O3 Na1 O1 61.44(11) . 2
O6 Na1 O1 97.27(13) . 2
O2 Na1 O1 123.31(10) . 2
O2 Na1 O1 57.03(10) 2 2
O1 Na1 O1 165.5(3) . 2
O3 Na1 Al1 89.90(8) 2 .
O3 Na1 Al1 89.37(8) . .
O6 Na1 Al1 93.71(8) . .
O2 Na1 Al1 28.52(8) . .
O2 Na1 Al1 151.78(8) 2 .
O1 Na1 Al1 28.51(8) . .
O1 Na1 Al1 149.59(10) 2 .
O3 Na1 Al1 89.37(8) 2 2
O3 Na1 Al1 89.91(8) . 2
O6 Na1 Al1 93.71(8) . 2
O2 Na1 Al1 151.78(8) . 2
O2 Na1 Al1 28.52(8) 2 2
O1 Na1 Al1 149.59(10) . 2
O1 Na1 Al1 28.50(8) 2 2
Al1 Na1 Al1 172.59(15) . 2
C31 O4 Al1 127.2(5) . .
C32 O5 Al1 128.3(4) . .
C34 O5 Al1 153.1(4) . .

loop_
_geom_bond_atom_site_label_1
_geom_bond_atom_site_label_2
_geom_bond_distance
_geom_bond_site_symmetry_2
Al1 O1 1.797(4) .
Al1 O2 1.817(3) .
Al1 O4 1.885(5) .
Al1 N1 1.944(4) .
Al1 N2 1.953(4) .
Al1 O5 2.111(9) .
Al1 Na1 3.5870(15) .
C1 C9 1.390(7) .
C1 N2 1.392(6) .
C1 C11 1.409(7) .
C2 C22 1.382(8) .
C2 C29 1.412(6) .
C2 C4 1.451(6) .
C3 C6 1.358(8) .
C3 C16 1.397(8) .
C3 C23 1.507(7) .
C4 N2 1.356(6) .
C4 C10 1.438(6) .
C5 C15 1.376(8) .
C5 C16 1.405(7) .
C5 C25 1.526(8) .
C6 C14 1.420(6) .
C7 C13 1.357(8) .
C7 C28 1.388(9) .
C8 N1 1.364(6) .
C8 C12 1.420(7) .
C8 C18 1.458(6) .
C9 C19 1.397(7) .
C9 C15 1.504(6) .
C10 C11 1.365(7) .
C12 C20 1.372(7) .
C13 O3 1.386(6) .
C13 C30 1.412(6) .
C14 C15 1.405(7) .
C14 C21 1.486(8) .
C17 C24 1.380(8) .
C17 O3 1.391(6) 2
C17 C29 1.398(7) .
C18 C26 1.386(8) .
C18 C30 1.404(7) .
C19 C20 1.396(7) .
C19 N1 1.410(6) .
C22 C27 1.393(8) .
C24 C27 1.389(8) .
C26 C28 1.383(7) .
O1 C29 1.327(6) .
O1 Na1 2.605(3) .
O2 C30 1.316(6) .
O2 Na1 2.544(3) .
O3 C17 1.391(6) 2
O3 Na1 2.480(4) .
Na1 O3 2.480(4) 2
Na1 O6 2.483(11) .
Na1 O2 2.544(3) 2
Na1 O1 2.605(3) 2
Na1 Al1 3.5871(15) 2
O4 C31 1.419(9) .
O5 C32 1.603(7) .
O5 C34 1.850(8) .

loop_
_geom_torsion_atom_site_label_1
_geom_torsion_atom_site_label_2
_geom_torsion_atom_site_label_3
_geom_torsion_atom_site_label_4
_geom_torsion
_geom_torsion_site_symmetry_1
_geom_torsion_site_symmetry_4
C22 C2 C4 N2 -177.7(6) . .
C29 C2 C4 N2 -1.5(9) . .
C22 C2 C4 C10 -3.8(10) . .
C29 C2 C4 C10 172.4(6) . .
C16 C3 C6 C14 -1.1(8) . .
C23 C3 C6 C14 -179.5(6) . .
N2 C1 C9 C19 -8.1(9) . .
C11 C1 C9 C19 173.6(6) . .
N2 C1 C9 C15 167.8(5) . .
C11 C1 C9 C15 -10.5(9) . .
N2 C4 C10 C11 2.4(7) . .
C2 C4 C10 C11 -172.2(6) . .
C4 C10 C11 C1 -1.6(7) . .
C9 C1 C11 C10 178.8(6) . .
N2 C1 C11 C10 0.3(7) . .
N1 C8 C12 C20 -0.1(8) . .
C18 C8 C12 C20 -179.0(6) . .
C28 C7 C13 O3 178.1(7) . .
C28 C7 C13 C30 3.4(11) . .
C3 C6 C14 C15 1.6(8) . .
C3 C6 C14 C21 -179.1(5) . .
C16 C5 C15 C14 0.8(8) . .
C25 C5 C15 C14 -179.2(6) . .
C16 C5 C15 C9 -178.8(5) . .
C25 C5 C15 C9 1.1(8) . .
C6 C14 C15 C5 -1.4(8) . .
C21 C14 C15 C5 179.3(5) . .
C6 C14 C15 C9 178.3(5) . .
C21 C14 C15 C9 -1.0(8) . .
C1 C9 C15 C5 -84.2(7) . .
C19 C9 C15 C5 92.0(6) . .
C1 C9 C15 C14 96.1(6) . .
C19 C9 C15 C14 -87.7(7) . .
C6 C3 C16 C5 0.5(8) . .
C23 C3 C16 C5 178.9(6) . .
C15 C5 C16 C3 -0.4(9) . .
C25 C5 C16 C3 179.7(6) . .
N1 C8 C18 C26 -178.4(7) . .
C12 C8 C18 C26 0.3(11) . .
N1 C8 C18 C30 2.0(10) . .
C12 C8 C18 C30 -179.3(6) . .
C1 C9 C19 C20 177.5(6) . .
C15 C9 C19 C20 1.5(9) . .
C1 C9 C19 N1 -3.7(10) . .
C15 C9 C19 N1 -179.6(5) . .
C8 C12 C20 C19 -0.4(8) . .
C9 C19 C20 C12 179.8(6) . .
N1 C19 C20 C12 0.8(7) . .
C29 C2 C22 C27 -1.5(12) . .
C4 C2 C22 C27 174.7(7) . .
O3 C17 C24 C27 -179.5(8) 2 .
C29 C17 C24 C27 7.0(12) . .
C30 C18 C26 C28 0.7(12) . .
C8 C18 C26 C28 -178.8(7) . .
C17 C24 C27 C22 -0.5(14) . .
C2 C22 C27 C24 -2.2(14) . .
C18 C26 C28 C7 -3.9(14) . .
C13 C7 C28 C26 1.9(13) . .
O2 Al1 O1 C29 163.1(5) . .
O4 Al1 O1 C29 71.6(5) . .
N1 Al1 O1 C29 -114.9(6) . .
N2 Al1 O1 C29 -19.5(5) . .
O5 Al1 O1 C29 -109.4(5) . .
Na1 Al1 O1 C29 162.6(6) . .
O2 Al1 O1 Na1 0.5(2) . .
O4 Al1 O1 Na1 -91.0(2) . .
N1 Al1 O1 Na1 82.5(5) . .
N2 Al1 O1 Na1 177.9(2) . .
O5 Al1 O1 Na1 88.0(2) . .
O1 Al1 O2 C30 166.4(5) . .
O4 Al1 O2 C30 -94.3(5) . .
N1 Al1 O2 C30 6.5(5) . .
O5 Al1 O2 C30 85.6(5) . .
Na1 Al1 O2 C30 166.9(6) . .
O1 Al1 O2 Na1 -0.5(2) . .
O4 Al1 O2 Na1 98.8(2) . .
N1 Al1 O2 Na1 -160.5(2) . .
O5 Al1 O2 Na1 -81.3(3) . .
C12 C8 N1 C19 0.6(7) . .
C18 C8 N1 C19 179.5(6) . .
C12 C8 N1 Al1 173.1(4) . .
C18 C8 N1 Al1 -8.0(9) . .
C20 C19 N1 C8 -0.9(7) . .
C9 C19 N1 C8 -179.9(6) . .
C20 C19 N1 Al1 -173.4(5) . .
C9 C19 N1 Al1 7.6(9) . .
C7 C13 O3 C17 28.1(9) . 2
C30 C13 O3 C17 -156.7(5) . 2
C7 C13 O3 Na1 -142.3(5) . .
C30 C13 O3 Na1 32.8(6) . .
C10 C4 N2 C1 -2.2(6) . .
C2 C4 N2 C1 172.6(5) . .
C10 C4 N2 Al1 165.6(4) . .
C2 C4 N2 Al1 -19.7(8) . .
C9 C1 N2 C4 -177.4(5) . .
C11 C1 N2 C4 1.2(6) . .
C9 C1 N2 Al1 15.5(8) . .
C11 C1 N2 Al1 -165.9(4) . .
Al1 O1 C29 C17 -176.0(4) . .
Na1 O1 C29 C17 -14.9(7) . .
Al1 O1 C29 C2 5.4(9) . .
Na1 O1 C29 C2 166.4(5) . .
C24 C17 C29 O1 170.7(7) . .
O3 C17 C29 O1 -3.3(8) 2 .
C24 C17 C29 C2 -10.5(10) . .
O3 C17 C29 C2 175.5(5) 2 .
C22 C2 C29 O1 -173.7(6) . .
C4 C2 C29 O1 10.1(9) . .
C22 C2 C29 C17 7.7(9) . .
C4 C2 C29 C17 -168.5(6) . .
Al1 O2 C30 C18 -13.3(9) . .
Na1 O2 C30 C18 152.9(5) . .
Al1 O2 C30 C13 171.4(4) . .
Na1 O2 C30 C13 -22.4(7) . .
C26 C18 C30 O2 -171.1(6) . .
C8 C18 C30 O2 8.4(10) . .
C26 C18 C30 C13 4.2(10) . .
C8 C18 C30 C13 -176.2(5) . .
C7 C13 C30 O2 169.2(6) . .
O3 C13 C30 O2 -6.0(8) . .
C7 C13 C30 C18 -6.4(9) . .
O3 C13 C30 C18 178.3(5) . .
O1 Al1 O4 C31 -137.5(7) . .
O2 Al1 O4 C31 136.4(7) . .
N1 Al1 O4 C31 44.7(8) . .
N2 Al1 O4 C31 -46.5(7) . .
Na1 Al1 O4 C31 178.2(7) . .
